data_7064331
loop_
_publ_author_name
'Nandhini, S.'
'Dharani, S.'
'Mugesh, B.'
'Prabusankar, G.'
'Mohanapriya, S.'
'Shankar, R.'
'Prabhakaran, R.'

_publ_section_title
;
 Bromoamination of \a,\b-unsaturated keto alkenes by palladium(ii)
 metalallocycles: experimental and theoretical approaches
;
_journal_issue 3
_journal_name_full 'New Journal of Chemistry'
_journal_page_first 1602
_journal_page_last 1612
_journal_paper_doi 10.1039/D5NJ02138C
_journal_volume 50
_journal_year 2026
_chemical_formula_moiety 'C12 H11 Cl N4 O Pd S, C3 H7 N O'
_chemical_formula_sum 'C15 H18 Cl N5 O2 Pd S'
_chemical_formula_weight 474.28
_space_group_crystal_system triclinic
_space_group_IT_number 2
_space_group_name_Hall '-P 1'
_space_group_name_H-M_alt 'P -1'
_symmetry_Int_Tables_number 2
_atom_sites_solution_primary iterative
_audit_creation_date 2021-03-19
_audit_creation_method
;
Olex2 1.2
(compiled 2018.05.29 svn.r3508 for OlexSys, GUI svn.r5506)
;
_audit_update_record
;
2023-12-28 deposited with the CCDC.	2025-12-22 downloaded from the CCDC.
;
_cell_angle_alpha 111.827(3)
_cell_angle_beta 109.312(3)
_cell_angle_gamma 93.968(3)
_cell_formula_units_Z 2
_cell_length_a 8.4878(8)
_cell_length_b 11.0977(11)
_cell_length_c 11.1379(11)
_cell_measurement_reflns_used 5302
_cell_measurement_temperature 273
_cell_measurement_theta_max 27.131
_cell_measurement_theta_min 2.244
_cell_volume 896.74(16)
_computing_cell_refinement 'SAINT V8.40A (?, 2016)'
_computing_data_reduction 'SAINT V8.40A (?, 2016)'
_computing_molecular_graphics 'Olex2 (Dolomanov et al., 2009)'
_computing_publication_material 'Olex2 (Dolomanov et al., 2009)'
_computing_structure_refinement 'olex2.refine (Bourhis et al., 2015)'
_computing_structure_solution 'olex2.solve (Bourhis et al., 2015)'
_diffrn_ambient_temperature 273
_diffrn_measured_fraction_theta_full 0.9811
_diffrn_measured_fraction_theta_max 0.9811
_diffrn_measurement_device_type 'Bruker D8'
_diffrn_radiation_type 'Mo K\a'
_diffrn_radiation_wavelength 0.71073
_diffrn_reflns_av_R_equivalents 0.0591
_diffrn_reflns_av_unetI/netI 0.0560
_diffrn_reflns_limit_h_max 10
_diffrn_reflns_limit_h_min -10
_diffrn_reflns_limit_k_max 14
_diffrn_reflns_limit_k_min -13
_diffrn_reflns_limit_l_max 14
_diffrn_reflns_limit_l_min -14
_diffrn_reflns_number 13634
_diffrn_reflns_theta_full 27.1372
_diffrn_reflns_theta_max 27.14
_diffrn_reflns_theta_min 2.03
_exptl_absorpt_coefficient_mu 1.320
_exptl_absorpt_correction_T_max 0.912
_exptl_absorpt_correction_T_min 0.912
_exptl_absorpt_correction_type gaussian
_exptl_crystal_colour orange
_exptl_crystal_colour_primary orange
_exptl_crystal_density_diffrn 1.7564
_exptl_crystal_description block
_exptl_crystal_F_000 474.7124
_exptl_crystal_size_max 0.07
_exptl_crystal_size_mid 0.07
_exptl_crystal_size_min 0.07
_refine_diff_density_max 1.1665
_refine_diff_density_min -0.7508
_refine_diff_density_rms 0.1613
_refine_ls_d_res_high 0.7791
_refine_ls_d_res_low 10.0512
_refine_ls_goodness_of_fit_ref 1.0319
_refine_ls_hydrogen_treatment constr
_refine_ls_matrix_type full
_refine_ls_number_constraints 29
_refine_ls_number_parameters 230
_refine_ls_number_reflns 3900
_refine_ls_number_restraints 0
_refine_ls_restrained_S_all 1.0319
_refine_ls_R_factor_all 0.0553
_refine_ls_R_factor_gt 0.0355
_refine_ls_shift/su_max 0.0004
_refine_ls_shift/su_mean 0.0000
_refine_ls_structure_factor_coef Fsqd
_refine_ls_weighting_details 'w=1/[\s^2^(Fo^2^)+(0.0446P)^2^] where P=(Fo^2^+2Fc^2^)/3'
_refine_ls_weighting_scheme calc
_refine_ls_wR_factor_gt 0.0798
_refine_ls_wR_factor_ref 0.0876
_reflns_Friedel_coverage 0.0
_reflns_limit_h_max 10
_reflns_limit_h_min -10
_reflns_limit_k_max 12
_reflns_limit_k_min -14
_reflns_limit_l_max 14
_reflns_limit_l_min 0
_reflns_number_gt 3110
_reflns_number_total 3900
_reflns_threshold_expression I>=2u(I)
_cod_data_source_file d5nj02138c2.cif
_cod_data_source_block mo_GP_8MOBT_0m_a
_cod_database_code 7064331
_olex2_refinement_description
;
1. Fixed Uiso
 At 1.2 times of:
  All C(H) groups, All N(H) groups, All N(H,H) groups
 At 1.5 times of:
  All C(H,H,H) groups
2.a Rotating group:
 N3(H3a,H3b)
2.b Aromatic/amide H refined with riding coordinates:
 C8(H8), C7(H7), C6(H6), C4(H4a), N4(H4), C2(H2), C13(H13)
2.c Idealised Me refined as rotating group:
 C12(H12a,H12b,H12c), C14(H14a,H14b,H14c), C15(H15a,H15b,H15c)
;
_olex2_submission_special_instructions 'No special instructions were received'

loop_
_space_group_symop_id
_space_group_symop_operation_xyz
1 x,y,z
2 -x,-y,-z

loop_
_atom_site_label
_atom_site_type_symbol
_atom_site_fract_x
_atom_site_fract_y
_atom_site_fract_z
_atom_site_U_iso_or_equiv
_atom_site_adp_type
_atom_site_occupancy
_atom_site_refinement_flags_posn
Pd1 Pd 0.43724(3) 0.35484(2) 0.22259(2) 0.03484(10) Uani 1.000000 .
Cl1 Cl 0.14914(10) 0.26566(9) 0.09727(10) 0.0531(2) Uani 1.000000 .
S1 S 0.49434(11) 0.17476(9) 0.08696(9) 0.0452(2) Uani 1.000000 .
O1 O 0.3886(3) 0.5259(2) 0.3477(2) 0.0433(5) Uani 1.000000 .
N1 N 0.6891(3) 0.4181(3) 0.3205(3) 0.0361(6) Uani 1.000000 .
N4 N 0.4483(3) 0.7393(3) 0.4954(3) 0.0389(6) Uani 1.000000 .
N2 N 0.7975(3) 0.3369(3) 0.2813(3) 0.0436(7) Uani 1.000000 .
N3 N 0.8096(4) 0.1399(3) 0.1214(3) 0.0530(8) Uani 1.000000 .
N5 N -0.1373(4) 0.5788(3) 0.1639(3) 0.0503(7) Uani 1.000000 .
O2 O 0.0870(3) 0.6834(3) 0.3720(3) 0.0661(8) Uani 1.000000 .
C2 C 0.7650(4) 0.5345(3) 0.4211(3) 0.0408(8) Uani 1.000000 .
C3 C 0.6858(4) 0.6409(3) 0.4763(3) 0.0385(7) Uani 1.000000 .
C4 C 0.7908(4) 0.7625(3) 0.5720(3) 0.0439(8) Uani 1.000000 .
C5 C 0.7299(4) 0.8751(3) 0.6311(3) 0.0448(8) Uani 1.000000 .
C6 C 0.8403(5) 1.0004(4) 0.7281(4) 0.0555(10) Uani 1.000000 .
C7 C 0.7739(6) 1.1061(4) 0.7800(4) 0.0657(11) Uani 1.000000 .
C8 C 0.5980(5) 1.0905(4) 0.7429(4) 0.0568(10) Uani 1.000000 .
C9 C 0.4831(5) 0.9715(4) 0.6492(3) 0.0471(8) Uani 1.000000 .
C10 C 0.5523(4) 0.8625(3) 0.5920(3) 0.0392(7) Uani 1.000000 .
C11 C 0.5027(4) 0.6304(3) 0.4357(3) 0.0381(7) Uani 1.000000 .
C12 C 0.2939(5) 0.9594(4) 0.6157(4) 0.0612(10) Uani 1.000000 .
C1 C 0.7165(4) 0.2252(3) 0.1737(4) 0.0406(8) Uani 1.000000 .
C14 C -0.2304(6) 0.6835(5) 0.1918(5) 0.0685(12) Uani 1.000000 .
C13 C 0.0131(5) 0.5891(4) 0.2571(4) 0.0522(9) Uani 1.000000 .
C15 C -0.2177(5) 0.4619(4) 0.0332(4) 0.0662(11) Uani 1.000000 .
H8 H 0.5556(5) 1.1637(4) 0.7830(4) 0.0681(12) Uiso 1.000000 R
H7 H 0.8459(6) 1.1892(4) 0.8404(4) 0.0788(14) Uiso 1.000000 R
H6 H 0.9582(5) 1.0099(4) 0.7561(4) 0.0666(12) Uiso 1.000000 R
H4a H 0.9085(4) 0.7705(3) 0.5989(3) 0.0527(10) Uiso 1.000000 R
H4 H 0.3396(3) 0.7320(3) 0.4717(3) 0.0467(7) Uiso 1.000000 R
H3a H 0.882(2) 0.129(2) 0.1895(5) 0.0636(9) Uiso 1.000000 GR
H3b H 0.7429(5) 0.0646(10) 0.060(2) 0.0636(9) Uiso 1.000000 GR
H2 H 0.8837(4) 0.5513(3) 0.4622(3) 0.0489(9) Uiso 1.000000 R
H12a H 0.2745(6) 1.0407(11) 0.674(2) 0.0918(16) Uiso 1.000000 GR
H12b H 0.2357(7) 0.943(3) 0.5192(9) 0.0918(16) Uiso 1.000000 GR
H12c H 0.2509(9) 0.8872(18) 0.632(3) 0.0918(16) Uiso 1.000000 GR
H14a H -0.3352(18) 0.6500(9) 0.196(3) 0.1028(18) Uiso 1.000000 GR
H14b H -0.1620(15) 0.7564(12) 0.2799(16) 0.1028(18) Uiso 1.000000 GR
H14c H -0.256(3) 0.714(2) 0.1185(17) 0.1028(18) Uiso 1.000000 GR
H13 H 0.0679(5) 0.5192(4) 0.2340(4) 0.0626(11) Uiso 1.000000 R
H15a H -0.317(2) 0.4147(15) 0.0335(12) 0.0994(17) Uiso 1.000000 GR
H15b H -0.252(3) 0.4879(5) -0.0431(5) 0.0994(17) Uiso 1.000000 GR
H15c H -0.1383(13) 0.4051(14) 0.0223(14) 0.0994(17) Uiso 1.000000 GR

loop_
_atom_site_aniso_label
_atom_site_aniso_U_11
_atom_site_aniso_U_22
_atom_site_aniso_U_33
_atom_site_aniso_U_12
_atom_site_aniso_U_13
_atom_site_aniso_U_23
Pd1 0.02958(15) 0.02958(16) 0.03688(15) 0.00358(10) 0.00988(10) 0.00811(11)
Cl1 0.0316(4) 0.0501(6) 0.0575(5) -0.0004(4) 0.0096(4) 0.0099(4)
S1 0.0365(5) 0.0323(5) 0.0501(5) 0.0049(4) 0.0124(4) 0.0042(4)
O1 0.0288(11) 0.0361(13) 0.0491(13) 0.0029(10) 0.0116(10) 0.0049(11)
N1 0.0303(14) 0.0305(15) 0.0411(14) 0.0064(12) 0.0112(11) 0.0105(12)
N4 0.0363(15) 0.0334(16) 0.0402(14) 0.0072(12) 0.0138(12) 0.0092(12)
N2 0.0321(14) 0.0371(17) 0.0482(16) 0.0055(12) 0.0111(12) 0.0080(13)
N3 0.0446(18) 0.0388(18) 0.064(2) 0.0125(14) 0.0199(15) 0.0096(15)
N5 0.0477(18) 0.0445(18) 0.0536(17) 0.0149(14) 0.0174(14) 0.0162(15)
O2 0.0485(16) 0.0580(18) 0.0631(17) 0.0114(14) 0.0131(13) 0.0027(14)
C2 0.0290(16) 0.040(2) 0.0398(16) 0.0046(14) 0.0069(13) 0.0089(15)
C3 0.0366(17) 0.0369(19) 0.0336(15) 0.0038(14) 0.0099(13) 0.0098(14)
C4 0.0378(18) 0.037(2) 0.0407(17) 0.0006(15) 0.0087(14) 0.0065(15)
C5 0.047(2) 0.035(2) 0.0383(17) 0.0013(16) 0.0088(15) 0.0085(15)
C6 0.051(2) 0.040(2) 0.050(2) 0.0000(18) 0.0073(17) 0.0044(17)
C7 0.070(3) 0.037(2) 0.052(2) -0.002(2) 0.007(2) -0.0033(18)
C8 0.077(3) 0.036(2) 0.0446(19) 0.017(2) 0.0202(19) 0.0051(17)
C9 0.060(2) 0.037(2) 0.0389(17) 0.0152(17) 0.0167(16) 0.0117(15)
C10 0.051(2) 0.0287(18) 0.0293(15) 0.0034(15) 0.0108(14) 0.0080(13)
C11 0.0375(18) 0.0371(19) 0.0335(15) 0.0065(15) 0.0114(14) 0.0106(14)
C12 0.068(3) 0.047(2) 0.056(2) 0.024(2) 0.022(2) 0.0087(19)
C1 0.0400(18) 0.0352(19) 0.0479(18) 0.0125(15) 0.0180(15) 0.0170(16)
C14 0.073(3) 0.076(3) 0.065(3) 0.042(3) 0.030(2) 0.032(2)
C13 0.047(2) 0.045(2) 0.063(2) 0.0140(18) 0.0243(19) 0.0171(19)
C15 0.065(3) 0.056(3) 0.059(2) 0.010(2) 0.011(2) 0.017(2)

loop_
_atom_type_symbol
_atom_type_scat_dispersion_real
_atom_type_scat_dispersion_imag
_atom_type_scat_Cromer_Mann_a1
_atom_type_scat_Cromer_Mann_a2
_atom_type_scat_Cromer_Mann_a3
_atom_type_scat_Cromer_Mann_a4
_atom_type_scat_Cromer_Mann_b1
_atom_type_scat_Cromer_Mann_b2
_atom_type_scat_Cromer_Mann_b3
_atom_type_scat_Cromer_Mann_b4
_atom_type_scat_Cromer_Mann_c
_atom_type_scat_source
_atom_type_scat_dispersion_source
C 0.00347 0.00161 2.31000 1.02000 1.58860 0.86500 20.84390 10.20750 0.56870 51.65120 0.215599998832 'International Tables Volume C Table 6.1.1.4 (pp. 500-502)' 'Henke, Gullikson and Davis, At. Data and Nucl. Data Tables, 1993, 54, 2'
Cl 0.14873 0.16029 11.46040 7.19640 6.25560 1.64550 0.01040 1.16620 18.51940 47.77840 -9.55739974976 'International Tables Volume C Table 6.1.1.4 (pp. 500-502)' 'Henke, Gullikson and Davis, At. Data and Nucl. Data Tables, 1993, 54, 2'
H 0.00000 0.00000 0.49300 0.32291 0.14019 0.04081 10.51090 26.12570 3.14236 57.79970 0.0030380000826 'International Tables Volume C Table 6.1.1.4 (pp. 500-502)' 'Henke, Gullikson and Davis, At. Data and Nucl. Data Tables, 1993, 54, 2'
O 0.01158 0.00611 3.04850 2.28680 1.54630 0.86700 13.27710 5.70110 0.32390 32.90890 0.250800013542 'International Tables Volume C Table 6.1.1.4 (pp. 500-502)' 'Henke, Gullikson and Davis, At. Data and Nucl. Data Tables, 1993, 54, 2'
N 0.00653 0.00323 12.21260 3.13220 2.01250 1.16630 0.00570 9.89330 28.99750 0.58260 -11.5290002823 'International Tables Volume C Table 6.1.1.4 (pp. 500-502)' 'Henke, Gullikson and Davis, At. Data and Nucl. Data Tables, 1993, 54, 2'
S 0.12424 0.12443 6.90530 5.20340 1.43790 1.58630 1.46790 22.21510 0.25360 56.17200 0.866900026798 'International Tables Volume C Table 6.1.1.4 (pp. 500-502)' 'Henke, Gullikson and Davis, At. Data and Nucl. Data Tables, 1993, 54, 2'
Pd -0.98845 1.01473 19.33190 15.50170 5.29537 0.60584 0.69866 7.98929 25.20520 76.89860 5.26593017578 'International Tables Volume C Table 6.1.1.4 (pp. 500-502)' 'Henke, Gullikson and Davis, At. Data and Nucl. Data Tables, 1993, 54, 2'

loop_
_geom_angle_atom_site_label_1
_geom_angle_atom_site_label_2
_geom_angle_atom_site_label_3
_geom_angle
_geom_angle_site_symmetry_1
_geom_angle_site_symmetry_3
_geom_angle_publ_flag
S1 Pd1 Cl1 89.94(3) . . ?
O1 Pd1 Cl1 91.05(6) . . ?
O1 Pd1 S1 178.35(6) . . ?
N1 Pd1 Cl1 175.28(8) . . ?
N1 Pd1 S1 85.34(8) . . ?
N1 Pd1 O1 93.67(9) . . ?
C1 S1 Pd1 95.92(11) . . ?
C11 O1 Pd1 124.10(19) . . ?
N2 N1 Pd1 120.6(2) . . ?
C2 N1 Pd1 124.2(2) . . ?
C2 N1 N2 115.2(3) . . ?
C11 N4 C10 125.5(3) . . ?
H4 N4 C10 117.24(18) . . ?
H4 N4 C11 117.24(18) . . ?
C1 N2 N1 113.1(3) . . ?
H3a N3 C1 108.3 . . ?
H3b N3 C1 109.9 . . ?
H3b N3 H3a 109.5 . . ?
C13 N5 C14 120.7(3) . . ?
C15 N5 C14 117.6(3) . . ?
C15 N5 C13 121.7(3) . . ?
C3 C2 N1 127.1(3) . . ?
H2 C2 N1 116.47(18) . . ?
H2 C2 C3 116.47(18) . . ?
C4 C3 C2 117.7(3) . . ?
C11 C3 C2 124.8(3) . . ?
C11 C3 C4 117.5(3) . . ?
C5 C4 C3 123.4(3) . . ?
H4a C4 C3 118.30(19) . . ?
H4a C4 C5 118.3(2) . . ?
C6 C5 C4 122.6(3) . . ?
C10 C5 C4 118.3(3) . . ?
C10 C5 C6 119.1(3) . . ?
C7 C6 C5 120.0(4) . . ?
H6 C6 C5 120.0(2) . . ?
H6 C6 C7 120.0(2) . . ?
C8 C7 C6 120.0(4) . . ?
H7 C7 C6 120.0(2) . . ?
H7 C7 C8 120.0(2) . . ?
C9 C8 C7 123.1(3) . . ?
H8 C8 C7 118.5(2) . . ?
H8 C8 C9 118.5(2) . . ?
C10 C9 C8 116.8(3) . . ?
C12 C9 C8 120.8(3) . . ?
C12 C9 C10 122.4(3) . . ?
C5 C10 N4 117.5(3) . . ?
C9 C10 N4 121.4(3) . . ?
C9 C10 C5 121.1(3) . . ?
N4 C11 O1 116.9(3) . . ?
C3 C11 O1 125.3(3) . . ?
C3 C11 N4 117.8(3) . . ?
H12a C12 C9 109.5 . . ?
H12b C12 C9 109.5 . . ?
H12b C12 H12a 109.5 . . ?
H12c C12 C9 109.5 . . ?
H12c C12 H12a 109.5 . . ?
H12c C12 H12b 109.5 . . ?
N2 C1 S1 125.0(2) . . ?
N3 C1 S1 116.5(3) . . ?
N3 C1 N2 118.5(3) . . ?
H14a C14 N5 109.5 . . ?
H14b C14 N5 109.5 . . ?
H14b C14 H14a 109.5 . . ?
H14c C14 N5 109.5 . . ?
H14c C14 H14a 109.5 . . ?
H14c C14 H14b 109.5 . . ?
O2 C13 N5 125.4(3) . . ?
H13 C13 N5 117.3(2) . . ?
H13 C13 O2 117.3(2) . . ?
H15a C15 N5 109.5 . . ?
H15b C15 N5 109.5 . . ?
H15b C15 H15a 109.5 . . ?
H15c C15 N5 109.5 . . ?
H15c C15 H15a 109.5 . . ?
H15c C15 H15b 109.5 . . ?

loop_
_geom_bond_atom_site_label_1
_geom_bond_atom_site_label_2
_geom_bond_distance
_geom_bond_site_symmetry_2
_geom_bond_publ_flag
Pd1 Cl1 2.2995(9) . ?
Pd1 S1 2.2100(9) . ?
Pd1 O1 2.059(2) . ?
Pd1 N1 1.983(3) . ?
S1 C1 1.746(3) . ?
O1 C11 1.271(4) . ?
N1 N2 1.391(4) . ?
N1 C2 1.292(4) . ?
N4 C10 1.385(4) . ?
N4 C11 1.342(4) . ?
N4 H4 0.8600 . ?
N2 C1 1.296(4) . ?
N3 C1 1.362(4) . ?
N3 H3a 0.8600 . ?
N3 H3b 0.8600 . ?
N5 C14 1.446(5) . ?
N5 C13 1.317(4) . ?
N5 C15 1.444(5) . ?
O2 C13 1.228(4) . ?
C2 C3 1.438(5) . ?
C2 H2 0.9300 . ?
C3 C4 1.373(4) . ?
C3 C11 1.450(4) . ?
C4 C5 1.402(5) . ?
C4 H4a 0.9300 . ?
C5 C6 1.418(5) . ?
C5 C10 1.405(5) . ?
C6 C7 1.353(5) . ?
C6 H6 0.9300 . ?
C7 C8 1.391(5) . ?
C7 H7 0.9300 . ?
C8 C9 1.381(5) . ?
C8 H8 0.9300 . ?
C9 C10 1.409(5) . ?
C9 C12 1.508(5) . ?
C12 H12a 0.9600 . ?
C12 H12b 0.9600 . ?
C12 H12c 0.9600 . ?
C14 H14a 0.9600 . ?
C14 H14b 0.9600 . ?
C14 H14c 0.9600 . ?
C13 H13 0.9300 . ?
C15 H15a 0.9600 . ?
C15 H15b 0.9600 . ?
C15 H15c 0.9600 . ?
